data_7214100
loop_
_publ_author_name
'Malaestean, Iurie L.'
'Al\?ic\?i, Meliha Kutluca'
'Besson, Claire'
'Ellern, Arkady'
'K\"ogerler, Paul'

_publ_section_title
;
 Solid-state coexistence of {Zr12} and {Zr6} zirconium oxocarboxylate
 clusters
;
_journal_issue 1
_journal_name_full CrystEngComm
_journal_page_first 43
_journal_paper_doi 10.1039/c3ce41829d
_journal_volume 16
_journal_year 2014
_chemical_formula_sum 'C120 H180 Co6 N6 O50 Zr6'
_chemical_formula_weight 3407.60
_space_group_IT_number 182
_symmetry_cell_setting hexagonal
_symmetry_space_group_name_Hall 'P 6c 2c'
_symmetry_space_group_name_H-M 'P 63 2 2'
_atom_sites_solution_hydrogens geom
_atom_sites_solution_primary direct
_atom_sites_solution_secondary difmap
_audit_creation_method 'APEX2 v2009.11-0'
_cell_angle_alpha 90
_cell_angle_beta 90
_cell_angle_gamma 120
_cell_formula_units_Z 2
_cell_length_a 18.423(5)
_cell_length_b 18.423(5)
_cell_length_c 26.934(7)
_cell_measurement_temperature 173.(2)
_cell_volume 7917(4)
_computing_cell_refinement 'SAINT V7.66A (Bruker AXS, 2009)'
_computing_data_collection 'APEX2 Suite (Bruker AXS, 2009)'
_computing_data_reduction 'SAINT V7.66A (Bruker AXS, 2009)'
_computing_molecular_graphics 'XSHELL (Bruker AXS, 2007)'
_computing_publication_material 'APEX2 Suite (Bruker AXS, 2009)'
_computing_structure_refinement 'SHELXL-97 (Sheldrick, 2008)'
_computing_structure_solution 'SHELXS-97 (Sheldrick, 2008)'
_diffrn_ambient_temperature 173.(2)
_diffrn_measured_fraction_theta_full 0.980
_diffrn_measured_fraction_theta_max 0.980
_diffrn_measurement_device_type ' BRUKER APEX2 CCD Diffractometer'
_diffrn_measurement_method '\w scan'
_diffrn_radiation_monochromator graphite
_diffrn_radiation_type MoK\a
_diffrn_radiation_wavelength 0.71073
_diffrn_reflns_av_R_equivalents 0.0780
_diffrn_reflns_av_sigmaI/netI 0.0308
_diffrn_reflns_limit_h_max 18
_diffrn_reflns_limit_h_min -18
_diffrn_reflns_limit_k_max 18
_diffrn_reflns_limit_k_min -18
_diffrn_reflns_limit_l_max 27
_diffrn_reflns_limit_l_min -27
_diffrn_reflns_number 42012
_diffrn_reflns_theta_full 21.00
_diffrn_reflns_theta_max 21.00
_diffrn_reflns_theta_min 1.28
_exptl_absorpt_coefficient_mu 1.064
_exptl_absorpt_correction_T_max 0.90
_exptl_absorpt_correction_T_min 0.78
_exptl_absorpt_correction_type multi-scan
_exptl_absorpt_process_details 'BRUKER SADABS'
_exptl_crystal_colour pink
_exptl_crystal_density_diffrn 1.429
_exptl_crystal_density_method 'not measured'
_exptl_crystal_description plate
_exptl_crystal_F_000 3488
_exptl_crystal_size_max 0.24
_exptl_crystal_size_mid 0.22
_exptl_crystal_size_min 0.10
_refine_diff_density_max 1.070
_refine_diff_density_min -0.979
_refine_ls_abs_structure_details 'Flack H D (1983), Acta Cryst. A39, 876-881'
_refine_ls_abs_structure_Flack 0.13(9)
_refine_ls_extinction_method none
_refine_ls_goodness_of_fit_ref 1.232
_refine_ls_hydrogen_treatment constr
_refine_ls_matrix_type full
_refine_ls_number_parameters 271
_refine_ls_number_reflns 2815
_refine_ls_number_restraints 156
_refine_ls_restrained_S_all 1.225
_refine_ls_R_factor_all 0.0855
_refine_ls_R_factor_gt 0.0850
_refine_ls_shift/su_max 0.020
_refine_ls_shift/su_mean 0.001
_refine_ls_structure_factor_coef Fsqd
_refine_ls_weighting_details 'calc w=1/[\s^2^(Fo^2^)+(0.0597P)^2^+159.6770P] where P=(Fo^2^+2Fc^2^)/3'
_refine_ls_weighting_scheme calc
_refine_ls_wR_factor_gt 0.2102
_refine_ls_wR_factor_ref 0.2106
_reflns_number_gt 2796
_reflns_number_total 2815
_reflns_threshold_expression >2sigma(I)
_cod_data_source_file c3ce41829d.txt
_cod_data_source_block I
_cod_original_cell_volume 7917.(4)
_cod_database_code 7214100

loop_
_symmetry_equiv_pos_as_xyz
'x, y, z'
'-y, x-y, z'
'-x+y, -x, z'
'-x, -y, z+1/2'
'y, -x+y, z+1/2'
'x-y, x, z+1/2'
'y, x, -z'
'x-y, -y, -z'
'-x, -x+y, -z'
'-y, -x, -z+1/2'
'-x+y, y, -z+1/2'
'x, x-y, -z+1/2'

loop_
_atom_site_type_symbol
_atom_site_label
_atom_site_fract_x
_atom_site_fract_y
_atom_site_fract_z
_atom_site_U_iso_or_equiv
_atom_site_adp_type
_atom_site_calc_flag
_atom_site_refinement_flags
_atom_site_occupancy
Zr Zr1 0.77401(9) 0.44170(8) 0.30074(5) 0.0194(4) Uani d . 1
Co Co1 0.68585(13) 0.55252(12) 0.32720(8) 0.0297(5) Uani d . 1
C C1 0.7509(18) 0.7139(13) 0.2839(8) 0.088(5) Uani d U 1
H H1 0.7539 0.7569 0.2631 0.106 Uiso calc R 1
C C2 0.7917(15) 0.7358(11) 0.3307(7) 0.062(5) Uani d U 1
H H2 0.8378 0.7899 0.3374 0.075 Uiso calc R 1
C C3 0.4962(11) 0.4698(11) 0.3118(5) 0.039(3) Uani d U 1
C C4 0.4166(13) 0.4723(14) 0.3150(7) 0.053(4) Uani d U 1
H H4A 0.3683 0.4148 0.3117 0.064 Uiso calc R 1
H H4B 0.4141 0.5064 0.2873 0.064 Uiso calc R 1
C C5 0.4110(18) 0.509(2) 0.3630(11) 0.129(11) Uani d U 1
H H5A 0.4532 0.5106 0.386 0.194 Uiso calc R 1
H H5B 0.355 0.474 0.3772 0.194 Uiso calc R 1
H H5C 0.4212 0.5656 0.3575 0.194 Uiso calc R 1
C C6 0.7163(11) 0.6883(11) 0.4090(7) 0.049(4) Uani d U 1
H H6A 0.6963 0.6403 0.4321 0.059 Uiso calc R 1
H H6B 0.7592 0.7384 0.4269 0.059 Uiso calc R 1
C C7 0.6480(13) 0.7006(13) 0.3987(8) 0.055(4) Uani d U 1
H H7A 0.6051 0.651 0.3804 0.066 Uiso calc R 1
H H7B 0.6678 0.7495 0.3763 0.066 Uiso calc R 1
C C8 0.6048(15) 0.7154(15) 0.4445(9) 0.066(5) Uani d U 1
H H8A 0.5845 0.666 0.4666 0.079 Uiso calc R 1
H H8B 0.6482 0.7642 0.4631 0.079 Uiso calc R 1
C C9 0.5370(14) 0.7293(15) 0.4356(10) 0.078(7) Uani d U 1
H H9A 0.5541 0.775 0.4116 0.117 Uiso calc R 1
H H9B 0.5205 0.7445 0.4668 0.117 Uiso calc R 1
H H9C 0.4895 0.6781 0.4222 0.117 Uiso calc R 1
C C10 0.6027(11) 0.4254(11) 0.4070(5) 0.034(3) Uani d U 1
C C11 0.5851(13) 0.4050(11) 0.4617(5) 0.045(4) Uani d U 1
H H11A 0.6174 0.4566 0.4816 0.054 Uiso calc R 1
H H11B 0.6029 0.3645 0.4715 0.054 Uiso calc R 1
C C12 0.4875(17) 0.366(2) 0.4724(8) 0.097(8) Uani d U 1
H H12A 0.469 0.4041 0.4601 0.145 Uiso calc R 1
H H12B 0.4774 0.3579 0.5082 0.145 Uiso calc R 1
H H12C 0.4561 0.3118 0.4554 0.145 Uiso calc R 1
C C13 0.8639(11) 0.6302(10) 0.3493(5) 0.037(3) Uani d U 1
H H13A 0.8993 0.678 0.3272 0.044 Uiso calc R 1
H H13B 0.9001 0.6112 0.3651 0.044 Uiso calc R 1
C C14 0.8260(11) 0.6571(11) 0.3878(5) 0.036(4) Uani d U 1
H H14A 0.87 0.7093 0.4035 0.043 Uiso calc R 1
H H14B 0.8009 0.6134 0.4138 0.043 Uiso calc R 1
C C40 0.0614(9) 0.7847(9) 0.3996(7) 0.091(5) Uani d GU 1
H H40 0.084 0.7538 0.3844 0.109 Uiso calc R 1
C C41 0.0432(9) 0.7754(8) 0.4501(5) 0.082(5) Uani d GU 1
H H41 0.0532 0.7381 0.4693 0.098 Uiso calc R 1
C C42 0.0102(9) 0.8207(10) 0.4724(5) 0.074(4) Uani d GU 1
C C43 -0.0045(9) 0.8753(9) 0.4442(5) 0.076(5) Uani d GU 1
H H43 -0.027 0.9063 0.4594 0.091 Uiso calc R 1
C C44 0.0138(10) 0.8846(9) 0.3937(5) 0.087(5) Uani d GU 1
H H44 0.0038 0.9219 0.3745 0.105 Uiso calc R 1
C C45 0.0467(10) 0.8393(10) 0.3714(5) 0.094(5) Uani d GU 1
N N1 0.7593(8) 0.6722(9) 0.3658(4) 0.029(3) Uani d . 1
O O1 0.7836(5) 0.4508(5) 0.2227(2) 0.022(2) Uani d . 1
O O2 0.6667 0.3333 0.3265(5) 0.020(4) Uani d S 1
O O3 0.8139(7) 0.4431(7) 0.3766(4) 0.024(3) Uani d . 1
O O4 0.9131(5) 0.5130(7) 0.2933(4) 0.031(3) Uani d . 1
O O5 0.8006(7) 0.5641(5) 0.3212(4) 0.028(3) Uani d U 1
O O6 0.7103(10) 0.6382(7) 0.2690(4) 0.062(4) Uani d U 1
O O7 0.5629(8) 0.5286(8) 0.3249(4) 0.041(3) Uani d U 1
O O8 0.6626(8) 0.4940(7) 0.3960(4) 0.037(3) Uani d U 1
O O9 0.0640(11) 0.8459(16) 0.3223(8) 0.145(8) Uani d U 1
H H9 0.1151 0.8624 0.3181 0.217 Uiso d R 1

loop_
_atom_site_aniso_label
_atom_site_aniso_U_11
_atom_site_aniso_U_22
_atom_site_aniso_U_33
_atom_site_aniso_U_12
_atom_site_aniso_U_13
_atom_site_aniso_U_23
Zr1 0.0233(9) 0.0201(9) 0.0132(7) 0.0098(7) -0.0039(7) 0.0018(7)
Co1 0.0438(16) 0.0259(13) 0.0210(10) 0.0186(11) -0.0112(11) -0.0069(10)
C1 0.135(12) 0.035(7) 0.039(7) 0.002(8) -0.024(8) 0.011(7)
C2 0.113(13) 0.025(8) 0.037(8) 0.026(9) -0.018(9) 0.002(8)
C3 0.048(7) 0.047(8) 0.039(7) 0.036(6) 0.006(6) 0.005(7)
C4 0.055(8) 0.061(9) 0.059(9) 0.041(7) 0.009(8) 0.007(7)
C5 0.085(17) 0.15(2) 0.15(2) 0.059(16) 0.019(16) -0.072(17)
C6 0.049(9) 0.037(9) 0.062(9) 0.021(8) 0.001(8) 0.004(8)
C7 0.055(9) 0.046(8) 0.069(9) 0.030(7) 0.004(7) 0.007(7)
C8 0.066(10) 0.053(9) 0.078(10) 0.028(8) 0.015(8) 0.003(8)
C9 0.060(13) 0.072(15) 0.106(17) 0.036(11) 0.042(12) -0.004(13)
C10 0.055(8) 0.023(7) 0.020(6) 0.016(6) 0.004(6) -0.008(6)
C11 0.071(9) 0.032(8) 0.021(6) 0.018(7) 0.004(7) 0.000(6)
C12 0.091(12) 0.13(2) 0.044(12) 0.037(15) 0.033(12) 0.010(13)
C13 0.039(7) 0.017(6) 0.036(7) 0.001(5) -0.015(6) -0.009(5)
C14 0.039(8) 0.023(7) 0.034(7) 0.007(7) -0.016(7) -0.008(7)
C40 0.044(8) 0.096(10) 0.131(10) 0.033(7) -0.038(9) -0.077(9)
C41 0.048(8) 0.085(9) 0.130(10) 0.047(7) -0.046(9) -0.064(9)
C42 0.046(8) 0.073(9) 0.122(10) 0.045(7) -0.056(9) -0.061(8)
C43 0.053(8) 0.072(9) 0.111(10) 0.037(7) -0.052(9) -0.055(9)
C44 0.057(8) 0.084(10) 0.114(10) 0.029(7) -0.039(9) -0.067(9)
C45 0.051(8) 0.097(10) 0.118(10) 0.025(7) -0.032(8) -0.075(9)
N1 0.027(8) 0.028(8) 0.032(7) 0.014(7) 0.006(6) -0.004(7)
O1 0.018(6) 0.020(6) 0.022(5) 0.006(5) 0.005(4) -0.002(5)
O2 0.023(6) 0.023(6) 0.016(8) 0.011(3) 0 0
O3 0.036(7) 0.027(6) 0.021(6) 0.024(6) -0.002(5) 0.000(5)
O4 0.015(6) 0.064(8) 0.018(6) 0.023(6) -0.009(5) -0.007(6)
O5 0.034(6) 0.015(5) 0.025(5) 0.006(4) -0.016(5) -0.010(4)
O6 0.118(11) 0.029(6) 0.025(6) 0.027(7) -0.020(6) 0.004(5)
O7 0.055(7) 0.045(7) 0.039(6) 0.037(6) 0.007(6) 0.003(6)
O8 0.056(7) 0.021(6) 0.023(5) 0.012(5) -0.010(5) 0.000(5)
O9 0.053(10) 0.185(18) 0.131(11) 0.009(11) 0.009(11) -0.086(13)

loop_
_atom_type_symbol
_atom_type_description
_atom_type_scat_dispersion_real
_atom_type_scat_dispersion_imag
_atom_type_scat_source
C C 0.0033 0.0016 'International Tables Vol C Tables 4.2.6.8 and 6.1.1.4'
H H 0.0000 0.0000 'International Tables Vol C Tables 4.2.6.8 and 6.1.1.4'
N N 0.0061 0.0033 'International Tables Vol C Tables 4.2.6.8 and 6.1.1.4'
O O 0.0106 0.0060 'International Tables Vol C Tables 4.2.6.8 and 6.1.1.4'
Co Co 0.3494 0.9721 'International Tables Vol C Tables 4.2.6.8 and 6.1.1.4'
Zr Zr -2.9673 0.5597 'International Tables Vol C Tables 4.2.6.8 and 6.1.1.4'

loop_
_geom_angle_atom_site_label_1
_geom_angle_atom_site_label_2
_geom_angle_atom_site_label_3
_geom_angle_site_symmetry_1
_geom_angle_site_symmetry_3
_geom_angle
O2 Zr1 O1 . . 113.9(5)
O2 Zr1 O5 . . 122.0(4)
O1 Zr1 O5 . . 102.0(4)
O2 Zr1 O1 . 11_655 73.0(3)
O1 Zr1 O1 . 11_655 75.2(4)
O5 Zr1 O1 . 11_655 74.2(4)
O2 Zr1 O3 . . 81.6(5)
O1 Zr1 O3 . . 157.6(4)
O5 Zr1 O3 . . 81.2(4)
O1 Zr1 O3 11_655 . 126.4(4)
O2 Zr1 O1 . 12 72.2(3)
O1 Zr1 O1 . 12 75.2(4)
O5 Zr1 O1 . 12 164.4(4)
O1 Zr1 O1 11_655 12 118.8(4)
O3 Zr1 O1 . 12 95.7(4)
O2 Zr1 O4 . . 147.9(3)
O1 Zr1 O4 . . 80.7(4)
O5 Zr1 O4 . . 79.1(4)
O1 Zr1 O4 11_655 . 139.0(4)
O3 Zr1 O4 . . 78.1(4)
O1 Zr1 O4 12 . 85.3(4)
O2 Zr1 Co1 . . 89.77(11)
O1 Zr1 Co1 . . 102.5(3)
O5 Zr1 Co1 . . 37.1(3)
O1 Zr1 Co1 11_655 . 41.7(2)
O3 Zr1 Co1 . . 93.3(3)
O1 Zr1 Co1 12 . 158.3(3)
O4 Zr1 Co1 . . 115.9(3)
O2 Zr1 Zr1 . 11_655 89.8(4)
O1 Zr1 Zr1 . 11_655 38.3(3)
O5 Zr1 Zr1 . 11_655 92.0(3)
O1 Zr1 Zr1 11_655 11_655 37.5(2)
O3 Zr1 Zr1 . 11_655 163.8(3)
O1 Zr1 Zr1 12 11_655 94.6(2)
O4 Zr1 Zr1 . 11_655 115.2(3)
Co1 Zr1 Zr1 . 11_655 72.85(6)
O2 Zr1 Zr1 . 12 88.9(4)
O1 Zr1 Zr1 . 12 38.8(3)
O5 Zr1 Zr1 . 12 140.3(3)
O1 Zr1 Zr1 11_655 12 94.7(2)
O3 Zr1 Zr1 . 12 131.7(3)
O1 Zr1 Zr1 12 12 37.0(2)
O4 Zr1 Zr1 . 12 86.4(3)
Co1 Zr1 Zr1 . 12 134.06(7)
Zr1 Zr1 Zr1 11_655 12 61.23(6)
O2 Zr1 Zr1 . 2_655 35.1(2)
O1 Zr1 Zr1 . 2_655 94.2(3)
O5 Zr1 Zr1 . 2_655 102.0(3)
O1 Zr1 Zr1 11_655 2_655 38.0(3)
O3 Zr1 Zr1 . 2_655 107.0(3)
O1 Zr1 Zr1 12 2_655 93.5(2)
O4 Zr1 Zr1 . 2_655 174.9(3)
Co1 Zr1 Zr1 . 2_655 64.90(6)
Zr1 Zr1 Zr1 11_655 2_655 59.86(5)
Zr1 Zr1 Zr1 12 2_655 89.72(3)
O2 Zr1 Zr1 . 3_665 35.1(2)
O1 Zr1 Zr1 . 3_665 93.9(3)
O5 Zr1 Zr1 . 3_665 157.0(3)
O1 Zr1 Zr1 11_655 3_665 94.3(3)
O3 Zr1 Zr1 . 3_665 90.4(3)
O1 Zr1 Zr1 12 3_665 37.2(3)
O4 Zr1 Zr1 . 3_665 120.2(3)
Co1 Zr1 Zr1 . 3_665 123.29(6)
Zr1 Zr1 Zr1 11_655 3_665 90.27(2)
Zr1 Zr1 Zr1 12 3_665 58.91(5)
Zr1 Zr1 Zr1 2_655 3_665 60.0
O5 Co1 O8 . . 93.4(5)
O5 Co1 O7 . . 171.7(4)
O8 Co1 O7 . . 89.8(5)
O5 Co1 O6 . . 92.3(5)
O8 Co1 O6 . . 164.5(5)
O7 Co1 O6 . . 86.5(6)
O5 Co1 O1 . 11_655 75.5(4)
O8 Co1 O1 . 11_655 101.5(4)
O7 Co1 O1 . 11_655 96.4(4)
O6 Co1 O1 . 11_655 93.9(4)
O5 Co1 N1 . . 81.1(4)
O8 Co1 N1 . . 87.8(4)
O7 Co1 N1 . . 106.7(5)
O6 Co1 N1 . . 78.8(5)
O1 Co1 N1 11_655 . 155.2(4)
O5 Co1 Zr1 . . 39.4(3)
O8 Co1 Zr1 . . 84.7(3)
O7 Co1 Zr1 . . 133.7(3)
O6 Co1 Zr1 . . 108.6(4)
O1 Co1 Zr1 11_655 . 40.9(3)
N1 Co1 Zr1 . . 118.9(3)
O6 C1 C2 . . 122.(2)
O6 C1 H1 . . 119.0
C2 C1 H1 . . 119.0
N1 C2 C1 . . 115.0(18)
N1 C2 H2 . . 122.5
C1 C2 H2 . . 122.5
O7 C3 O4 . 2_655 124.3(16)
O7 C3 C4 . . 121.8(17)
O4 C3 C4 2_655 . 114.0(18)
C3 C4 C5 . . 111.(2)
C3 C4 H4A . . 109.5
C5 C4 H4A . . 109.5
C3 C4 H4B . . 109.5
C5 C4 H4B . . 109.5
H4A C4 H4B . . 108.1
C4 C5 H5A . . 109.5
C4 C5 H5B . . 109.5
H5A C5 H5B . . 109.5
C4 C5 H5C . . 109.5
H5A C5 H5C . . 109.5
H5B C5 H5C . . 109.5
C7 C6 N1 . . 118.3(17)
C7 C6 H6A . . 107.7
N1 C6 H6A . . 107.7
C7 C6 H6B . . 107.7
N1 C6 H6B . . 107.7
H6A C6 H6B . . 107.1
C6 C7 C8 . . 116.3(18)
C6 C7 H7A . . 108.2
C8 C7 H7A . . 108.2
C6 C7 H7B . . 108.2
C8 C7 H7B . . 108.2
H7A C7 H7B . . 107.4
C9 C8 C7 . . 118.(2)
C9 C8 H8A . . 107.8
C7 C8 H8A . . 107.8
C9 C8 H8B . . 107.8
C7 C8 H8B . . 107.8
H8A C8 H8B . . 107.2
C8 C9 H9A . . 109.5
C8 C9 H9B . . 109.5
H9A C9 H9B . . 109.5
C8 C9 H9C . . 109.5
H9A C9 H9C . . 109.5
H9B C9 H9C . . 109.5
O8 C10 O3 . 2_655 124.9(14)
O8 C10 C11 . . 117.4(15)
O3 C10 C11 2_655 . 117.7(15)
C10 C11 C12 . . 110.0(16)
C10 C11 H11A . . 109.7
C12 C11 H11A . . 109.7
C10 C11 H11B . . 109.7
C12 C11 H11B . . 109.7
H11A C11 H11B . . 108.2
C11 C12 H12A . . 109.5
C11 C12 H12B . . 109.5
H12A C12 H12B . . 109.5
C11 C12 H12C . . 109.5
H12A C12 H12C . . 109.5
H12B C12 H12C . . 109.5
O5 C13 C14 . . 110.1(15)
O5 C13 H13A . . 109.6
C14 C13 H13A . . 109.7
O5 C13 H13B . . 109.6
C14 C13 H13B . . 109.6
H13A C13 H13B . . 108.2
C13 C14 N1 . . 110.8(13)
C13 C14 H14A . . 109.5
N1 C14 H14A . . 109.5
C13 C14 H14B . . 109.5
N1 C14 H14B . . 109.5
H14A C14 H14B . . 108.1
C41 C40 C45 . . 120.0
C41 C40 H40 . . 120.0
C45 C40 H40 . . 120.0
C40 C41 C42 . . 120.0
C40 C41 H41 . . 120.0
C42 C41 H41 . . 120.0
C41 C42 C43 . . 120.0
C41 C42 C42 . 9_556 120.2(6)
C43 C42 C42 . 9_556 119.8(6)
C42 C43 C44 . . 120.0
C42 C43 H43 . . 120.0
C44 C43 H43 . . 120.0
C45 C44 C43 . . 120.0
C45 C44 H44 . . 120.0
C43 C44 H44 . . 120.0
O9 C45 C44 . . 121.5(18)
O9 C45 C40 . . 118.5(18)
C44 C45 C40 . . 120.0
C2 N1 C14 . . 112.1(15)
C2 N1 C6 . . 113.9(14)
C14 N1 C6 . . 106.8(12)
C2 N1 Co1 . . 108.3(11)
C14 N1 Co1 . . 98.7(10)
C6 N1 Co1 . . 116.1(10)
Zr1 O1 Zr1 . 11_655 104.2(4)
Zr1 O1 Co1 . 11_655 132.4(4)
Zr1 O1 Co1 11_655 11_655 97.4(4)
Zr1 O1 Zr1 . 12 104.2(4)
Zr1 O1 Zr1 11_655 12 104.8(4)
Co1 O1 Zr1 11_655 12 110.5(4)
Zr1 O2 Zr1 . 3_665 109.7(4)
Zr1 O2 Zr1 . 2_655 109.7(4)
Zr1 O2 Zr1 3_665 2_655 109.7(4)
C10 O3 Zr1 3_665 . 140.4(10)
C3 O4 Zr1 3_665 . 134.0(11)
C13 O5 Co1 . . 114.6(10)
C13 O5 Zr1 . . 134.9(10)
Co1 O5 Zr1 . . 103.5(4)
C1 O6 Co1 . . 112.0(12)
C3 O7 Co1 . . 134.9(11)
C10 O8 Co1 . . 126.5(10)
C45 O9 H9 . . 109.6

loop_
_geom_bond_atom_site_label_1
_geom_bond_atom_site_label_2
_geom_bond_site_symmetry_2
_geom_bond_distance
Zr1 O2 . 2.104(5)
Zr1 O1 . 2.110(9)
Zr1 O5 . 2.127(10)
Zr1 O1 11_655 2.151(10)
Zr1 O3 . 2.167(10)
Zr1 O1 12 2.193(10)
Zr1 O4 . 2.228(10)
Zr1 Co1 . 3.260(3)
Zr1 Zr1 11_655 3.363(3)
Zr1 Zr1 12 3.396(3)
Zr1 Zr1 2_655 3.442(2)
Zr1 Zr1 3_665 3.442(2)
Co1 O5 . 2.023(11)
Co1 O8 . 2.078(10)
Co1 O7 . 2.081(13)
Co1 O6 . 2.107(11)
Co1 O1 11_655 2.188(9)
Co1 N1 . 2.189(14)
C1 O6 . 1.27(2)
C1 C2 . 1.42(3)
C1 H1 . 0.95
C2 N1 . 1.39(2)
C2 H2 . 0.95
C3 O7 . 1.22(2)
C3 O4 2_655 1.31(2)
C3 C4 . 1.49(3)
C4 C5 . 1.48(3)
C4 H4A . 0.99
C4 H4B . 0.99
C5 H5A . 0.98
C5 H5B . 0.98
C5 H5C . 0.98
C6 C7 . 1.41(3)
C6 N1 . 1.52(2)
C6 H6A . 0.99
C6 H6B . 0.99
C7 C8 . 1.56(3)
C7 H7A . 0.99
C7 H7B . 0.99
C8 C9 . 1.41(3)
C8 H8A . 0.99
C8 H8B . 0.99
C9 H9A . 0.98
C9 H9B . 0.98
C9 H9C . 0.98
C10 O8 . 1.23(2)
C10 O3 2_655 1.24(2)
C10 C11 . 1.51(2)
C11 C12 . 1.59(3)
C11 H11A . 0.99
C11 H11B . 0.99
C12 H12A . 0.98
C12 H12B . 0.98
C12 H12C . 0.98
C13 O5 . 1.414(18)
C13 C14 . 1.47(2)
C13 H13A . 0.99
C13 H13B . 0.99
C14 N1 . 1.51(2)
C14 H14A . 0.99
C14 H14B . 0.99
C40 C41 . 1.39
C40 C45 . 1.39
C40 H40 . 0.95
C41 C42 . 1.39
C41 H41 . 0.95
C42 C43 . 1.39
C42 C42 9_556 1.52(3)
C43 C44 . 1.39
C43 H43 . 0.95
C44 C45 . 1.39
C44 H44 . 0.95
C45 O9 . 1.35(2)
O1 Zr1 11_655 2.151(10)
O1 Co1 11_655 2.188(9)
O1 Zr1 12 2.193(10)
O2 Zr1 3_665 2.104(5)
O2 Zr1 2_655 2.104(5)
O3 C10 3_665 1.243(18)
O4 C3 3_665 1.31(2)
O9 H9 . 0.84
